data_4514726
loop_
_publ_author_name
'Nguyen, Viet D.'
'Nguyen, Vu T.'
'Haug, Graham C.'
'Dang, Hang T.'
'Arman, Hadi D.'
'Ermler, Walter C.'
'Larionov, Oleg V.'

_publ_section_title
;
 Rapid and Chemodivergent Synthesis of N-Heterocyclic Sulfones and
 Sulfides: Mechanistic and Computational Details of the
 Persulfate-Initiated Catalysis
;
_journal_issue 5
_journal_name_full 'ACS Catalysis'
_journal_page_first 4015
_journal_paper_doi 10.1021/acscatal.9b00464
_journal_volume 9
_journal_year 2019
_chemical_formula_moiety 'C18 H12 N2 O2 S'
_chemical_formula_sum 'C18 H12 N2 O2 S'
_chemical_formula_weight 320.36
_space_group_crystal_system triclinic
_space_group_IT_number 2
_space_group_name_Hall '-P 1'
_space_group_name_H-M_alt 'P -1'
_symmetry_space_group_name_Hall '-P 1'
_symmetry_space_group_name_H-M 'P -1'
_atom_sites_solution_hydrogens geom
_atom_sites_solution_primary dual
_audit_creation_date 2018-09-05
_audit_creation_method
;
Olex2 1.2
(compiled 2018.05.29 svn.r3508 for OlexSys, GUI svn.r5506)
;
_cell_angle_alpha 69.516(2)
_cell_angle_beta 85.244(2)
_cell_angle_gamma 83.871(2)
_cell_formula_units_Z 4
_cell_length_a 7.6361(2)
_cell_length_b 13.7285(4)
_cell_length_c 14.8640(4)
_cell_measurement_reflns_used 19398
_cell_measurement_temperature 98(2)
_cell_measurement_theta_max 29.5040
_cell_measurement_theta_min 2.5090
_cell_volume 1449.62(7)
_computing_cell_refinement 'CrysAlisPro 1.171.39.28e (Rigaku OD, 2015)'
_computing_data_collection 'CrysAlisPro 1.171.39.28e (Rigaku OD, 2015)'
_computing_data_reduction 'CrysAlisPro 1.171.39.28e (Rigaku OD, 2015)'
_computing_molecular_graphics 'Olex2 (Dolomanov et al., 2009)'
_computing_publication_material 'Olex2 (Dolomanov et al., 2009)'
_computing_structure_refinement 'ShelXL (Sheldrick, 2015)'
_computing_structure_solution 'ShelXT (Sheldrick, 2015)'
_diffrn_ambient_temperature 98(2)
_diffrn_detector 'CCD plate'
_diffrn_measured_fraction_theta_full 0.999
_diffrn_measured_fraction_theta_max 0.999
_diffrn_measurement_details
;
List of Runs (angles in degrees, time in seconds):

  # Type    Start    End  Width  t~exp~   \w     \q     \k     \f   Frames
--------------------------------------------------------------------------
  1  \w    -97.00  17.00   1.00   20.00    --   -7.60 -38.00  30.00  114
  2  \w    -97.00  22.00   1.00   20.00    --   -7.60 -57.00 -60.00  119
  3  \w    -97.00  22.00   1.00   20.00    --   -7.60 -57.00  90.00  119
  4  \w    -97.00  22.00   1.00   20.00    --   -7.60 -57.00-150.00  119
  5  \w    -37.00  82.00   1.00   20.00    --   -7.60  57.00-180.00  119
  6  \w    -37.00  82.00   1.00   20.00    --   -7.60  57.00 -90.00  119
  7  \w    -40.00  82.00   1.00   20.00    --   -7.60  72.00  90.00  122
  8  \w    -40.00  82.00   1.00   20.00    --   -7.60  72.00 -30.00  122
  9  \w    -37.00  -9.00   1.00   20.00    --   -7.60  57.00-150.00   28
 10  \w    -37.00  82.00   1.00   20.00    --   -7.60  57.00  30.00  119
;
_diffrn_measurement_device 'four-circle diffractometer'
_diffrn_measurement_device_type 'XtaLAB AFC12 (RCD3): Kappa single'
_diffrn_measurement_method '\w scans'
_diffrn_orient_matrix_type 'CrysAlisPro convention (1999,Acta A55,543-557)'
_diffrn_orient_matrix_UB_11 -0.0376142000
_diffrn_orient_matrix_UB_12 0.0263978000
_diffrn_orient_matrix_UB_13 0.0312526000
_diffrn_orient_matrix_UB_21 0.0227519000
_diffrn_orient_matrix_UB_22 -0.0447258000
_diffrn_orient_matrix_UB_23 0.0403028000
_diffrn_orient_matrix_UB_31 0.0825598000
_diffrn_orient_matrix_UB_32 0.0191295000
_diffrn_orient_matrix_UB_33 0.0003068000
_diffrn_radiation_monochromator graphite
_diffrn_radiation_probe x-ray
_diffrn_radiation_type MoK\a
_diffrn_radiation_wavelength 0.71073
_diffrn_reflns_av_R_equivalents 0.0321
_diffrn_reflns_av_unetI/netI 0.0169
_diffrn_reflns_Laue_measured_fraction_full 0.999
_diffrn_reflns_Laue_measured_fraction_max 0.999
_diffrn_reflns_limit_h_max 9
_diffrn_reflns_limit_h_min -9
_diffrn_reflns_limit_k_max 16
_diffrn_reflns_limit_k_min -16
_diffrn_reflns_limit_l_max 18
_diffrn_reflns_limit_l_min -18
_diffrn_reflns_number 47320
_diffrn_reflns_point_group_measured_fraction_full 0.999
_diffrn_reflns_point_group_measured_fraction_max 0.999
_diffrn_reflns_theta_full 25.242
_diffrn_reflns_theta_max 25.999
_diffrn_reflns_theta_min 2.505
_diffrn_source 'fine-focus sealed X-ray tube'
_diffrn_source_type 'Enhance (Mo) X-ray Source'
_exptl_absorpt_coefficient_mu 0.235
_exptl_absorpt_correction_T_max 1.00000
_exptl_absorpt_correction_T_min 0.97117
_exptl_absorpt_correction_type multi-scan
_exptl_absorpt_process_details
;
CrysAlisPro 1.171.39.28e (Rigaku Oxford Diffraction, 2015)
Empirical absorption correction using spherical harmonics,
 implemented in SCALE3 ABSPACK scaling algorithm.
;
_exptl_crystal_colour 'clear colourless'
_exptl_crystal_colour_lustre clear
_exptl_crystal_colour_primary colourless
_exptl_crystal_density_diffrn 1.468
_exptl_crystal_description plank
_exptl_crystal_F_000 664
_exptl_crystal_size_max 0.4
_exptl_crystal_size_mid 0.17
_exptl_crystal_size_min 0.07
_refine_diff_density_max 0.425
_refine_diff_density_min -0.392
_refine_diff_density_rms 0.048
_refine_ls_extinction_method none
_refine_ls_goodness_of_fit_ref 1.054
_refine_ls_hydrogen_treatment constr
_refine_ls_matrix_type full
_refine_ls_number_parameters 415
_refine_ls_number_reflns 5703
_refine_ls_number_restraints 0
_refine_ls_restrained_S_all 1.054
_refine_ls_R_factor_all 0.0420
_refine_ls_R_factor_gt 0.0411
_refine_ls_shift/su_max 0.001
_refine_ls_shift/su_mean 0.000
_refine_ls_structure_factor_coef Fsqd
_refine_ls_weighting_details 'w=1/[\s^2^(Fo^2^)+(0.0300P)^2^+1.8000P] where P=(Fo^2^+2Fc^2^)/3'
_refine_ls_weighting_scheme calc
_refine_ls_wR_factor_gt 0.0900
_refine_ls_wR_factor_ref 0.0906
_reflns_Friedel_coverage 0.000
_reflns_number_gt 5610
_reflns_number_total 5703
_reflns_threshold_expression 'I > 2\s(I)'
_cod_data_source_file cs9b00464_si_013.cif
_cod_data_source_block cd1737
_cod_database_code 4514726
_shelx_shelxl_version_number 2016/6
_chemical_oxdiff_usercomment QUinoxaline-SO2
_shelx_space_group_comment
;
The symmetry employed for this shelxl refinement is uniquely defined
by the following loop, which should always be used as a source of
symmetry information in preference to the above space-group names.
They are only intended as comments.
;
_shelx_estimated_absorpt_t_max 0.984
_shelx_estimated_absorpt_t_min 0.912
_reflns_odcompleteness_completeness 99.90
_reflns_odcompleteness_iscentric 1
_reflns_odcompleteness_theta 26.32
_olex2_refinement_description
;
1. Fixed Uiso
 At 1.2 times of:
  All C(H) groups
2.a Aromatic/amide H refined with riding coordinates:
 C29(H29), C2(H2), C20(H20), C11(H11), C5(H5), C19(H19), C1(H1), C10(H10),
 C6(H6), C32(H32), C28(H28), C26(H26), C7(H7), C23(H23), C17(H17), C8(H8),
 C14(H14), C25(H25), C24(H24), C16(H16), C15(H15), C33(H33), C35(H35), C34(H34)
;
_olex2_exptl_crystal_mounting_method 'nylon loop'
_olex2_submission_special_instructions 'No special instructions were received'
_oxdiff_exptl_absorpt_empirical_details
;
Empirical correction (ABSPACK) includes:
- Absorption correction using spherical harmonics
- Frame scaling
;
_oxdiff_exptl_absorpt_empirical_full_max 1.065
_oxdiff_exptl_absorpt_empirical_full_min 0.953

loop_
_space_group_symop_operation_xyz
'x, y, z'
'-x, -y, -z'

loop_
_atom_site_label
_atom_site_type_symbol
_atom_site_fract_x
_atom_site_fract_y
_atom_site_fract_z
_atom_site_U_iso_or_equiv
_atom_site_adp_type
_atom_site_occupancy
_atom_site_site_symmetry_order
_atom_site_calc_flag
_atom_site_refinement_flags_posn
S1 S 0.86239(5) 0.01442(3) 0.84149(3) 0.01160(10) Uani 1 1 d .
S2 S 0.59686(5) 0.50989(3) 0.77107(3) 0.01397(11) Uani 1 1 d .
O1 O 0.77589(16) 0.00385(10) 0.76344(9) 0.0180(3) Uani 1 1 d .
O2 O 0.76978(16) -0.01065(10) 0.93416(9) 0.0181(3) Uani 1 1 d .
O4 O 0.62074(18) 0.51459(10) 0.86436(10) 0.0226(3) Uani 1 1 d .
O3 O 0.74132(17) 0.53121(10) 0.70042(10) 0.0226(3) Uani 1 1 d .
N1 N 1.3834(2) -0.19142(12) 0.89793(11) 0.0170(3) Uani 1 1 d .
N3 N 0.42349(19) 0.18342(11) 0.83018(11) 0.0153(3) Uani 1 1 d .
N2 N 1.0279(2) 0.34517(11) 0.77150(11) 0.0168(3) Uani 1 1 d .
N4 N 0.1166(2) 0.73751(13) 0.65601(11) 0.0228(4) Uani 1 1 d .
C12 C 0.9259(2) 0.14452(13) 0.80795(12) 0.0116(3) Uani 1 1 d .
C30 C 0.4133(2) 0.59861(13) 0.72208(12) 0.0124(3) Uani 1 1 d .
C13 C 0.9927(2) 0.20115(13) 0.71352(12) 0.0130(3) Uani 1 1 d .
C27 C 0.4847(2) 0.23878(13) 0.73941(13) 0.0137(3) Uani 1 1 d .
C4 C 1.0629(2) -0.17452(13) 0.87738(11) 0.0120(3) Uani 1 1 d .
C3 C 1.0653(2) -0.06520(13) 0.85805(11) 0.0110(3) Uani 1 1 d .
C29 C 0.2546(2) 0.56258(14) 0.71986(12) 0.0151(4) Uani 1 1 d .
H29 H 0.241867 0.489806 0.740809 0.018 Uiso 1 1 calc R
C2 C 1.2190(2) -0.02337(13) 0.85934(12) 0.0139(3) Uani 1 1 d .
H2 H 1.220793 0.049294 0.846833 0.017 Uiso 1 1 calc R
C20 C 0.4708(2) 0.32730(14) 0.87925(13) 0.0153(4) Uani 1 1 d .
H20 H 0.466443 0.354973 0.929787 0.018 Uiso 1 1 calc R
C31 C 0.4317(2) 0.70834(14) 0.69012(12) 0.0150(4) Uani 1 1 d .
C11 C 0.9096(2) 0.18783(14) 0.87863(13) 0.0148(4) Uani 1 1 d .
H11 H 0.862577 0.150736 0.941061 0.018 Uiso 1 1 calc R
C5 C 0.9104(2) -0.22666(14) 0.88007(12) 0.0154(4) Uani 1 1 d .
H5 H 0.798691 -0.188122 0.868036 0.018 Uiso 1 1 calc R
C9 C 1.2290(2) -0.23409(14) 0.89682(12) 0.0141(3) Uani 1 1 d .
C19 C 0.4172(2) 0.22667(14) 0.89649(13) 0.0163(4) Uani 1 1 d .
H19 H 0.374404 0.188249 0.959492 0.020 Uiso 1 1 calc R
C1 C 1.3753(2) -0.09039(14) 0.87966(13) 0.0174(4) Uani 1 1 d .
H1 H 1.481559 -0.060385 0.880145 0.021 Uiso 1 1 calc R
C22 C 0.5384(2) 0.34191(13) 0.71247(12) 0.0132(3) Uani 1 1 d .
C18 C 1.0390(2) 0.30377(13) 0.69944(13) 0.0148(4) Uani 1 1 d .
C21 C 0.5291(2) 0.38401(13) 0.78822(13) 0.0133(3) Uani 1 1 d .
C10 C 0.9644(2) 0.28894(14) 0.85651(13) 0.0171(4) Uani 1 1 d .
H10 H 0.954666 0.318103 0.906188 0.020 Uiso 1 1 calc R
C6 C 0.9243(3) -0.33258(14) 0.90002(13) 0.0191(4) Uani 1 1 d .
H6 H 0.821794 -0.367052 0.902011 0.023 Uiso 1 1 calc R
C32 C 0.5901(3) 0.75437(15) 0.68941(13) 0.0203(4) Uani 1 1 d .
H32 H 0.694884 0.711353 0.711318 0.024 Uiso 1 1 calc R
C28 C 0.1095(2) 0.63601(16) 0.68566(13) 0.0210(4) Uani 1 1 d .
H28 H -0.000321 0.610168 0.684044 0.025 Uiso 1 1 calc R
C26 C 0.4933(2) 0.18904(14) 0.67020(14) 0.0182(4) Uani 1 1 d .
H26 H 0.457853 0.120242 0.688149 0.022 Uiso 1 1 calc R
C7 C 1.0892(3) -0.39048(14) 0.91756(13) 0.0203(4) Uani 1 1 d .
H7 H 1.097010 -0.463549 0.930130 0.024 Uiso 1 1 calc R
C23 C 0.5957(2) 0.39251(14) 0.61521(13) 0.0189(4) Uani 1 1 d .
H23 H 0.629573 0.461830 0.595139 0.023 Uiso 1 1 calc R
C17 C 1.1006(2) 0.36689(15) 0.60708(14) 0.0200(4) Uani 1 1 d .
H17 H 1.128498 0.435893 0.596785 0.024 Uiso 1 1 calc R
C8 C 1.2382(3) -0.34308(14) 0.91676(12) 0.0176(4) Uani 1 1 d .
H8 H 1.348250 -0.383434 0.929618 0.021 Uiso 1 1 calc R
C36 C 0.2758(3) 0.77427(15) 0.65790(13) 0.0197(4) Uani 1 1 d .
C14 C 1.0164(2) 0.16448(15) 0.63486(13) 0.0173(4) Uani 1 1 d .
H14 H 0.988233 0.096030 0.643098 0.021 Uiso 1 1 calc R
C25 C 0.5520(3) 0.23912(16) 0.57783(14) 0.0224(4) Uani 1 1 d .
H25 H 0.558972 0.204831 0.531967 0.027 Uiso 1 1 calc R
C24 C 0.6023(3) 0.34168(16) 0.55050(14) 0.0226(4) Uani 1 1 d .
H24 H 0.641623 0.376206 0.485820 0.027 Uiso 1 1 calc R
C16 C 1.1202(3) 0.32946(16) 0.53273(14) 0.0245(4) Uani 1 1 d .
H16 H 1.161427 0.372505 0.470993 0.029 Uiso 1 1 calc R
C15 C 1.0796(3) 0.22712(17) 0.54721(14) 0.0233(4) Uani 1 1 d .
H15 H 1.096355 0.201281 0.495324 0.028 Uiso 1 1 calc R
C33 C 0.5918(3) 0.86098(16) 0.65708(15) 0.0285(5) Uani 1 1 d .
H33 H 0.698194 0.891282 0.656554 0.034 Uiso 1 1 calc R
C35 C 0.2833(3) 0.88405(16) 0.62525(15) 0.0291(5) Uani 1 1 d .
H35 H 0.180056 0.928781 0.603590 0.035 Uiso 1 1 calc R
C34 C 0.4380(3) 0.92580(16) 0.62476(15) 0.0323(5) Uani 1 1 d .
H34 H 0.441673 0.999439 0.602327 0.039 Uiso 1 1 calc R

loop_
_atom_site_aniso_label
_atom_site_aniso_U_11
_atom_site_aniso_U_22
_atom_site_aniso_U_33
_atom_site_aniso_U_23
_atom_site_aniso_U_13
_atom_site_aniso_U_12
S1 0.0100(2) 0.0098(2) 0.0145(2) -0.00300(16) -0.00064(15) -0.00257(15)
S2 0.0126(2) 0.0109(2) 0.0178(2) -0.00283(16) -0.00304(16) -0.00374(16)
O1 0.0161(6) 0.0152(6) 0.0238(7) -0.0058(5) -0.0076(5) -0.0030(5)
O2 0.0162(6) 0.0151(6) 0.0208(7) -0.0040(5) 0.0058(5) -0.0045(5)
O4 0.0280(7) 0.0165(7) 0.0243(7) -0.0052(6) -0.0128(6) -0.0041(5)
O3 0.0138(6) 0.0164(7) 0.0349(8) -0.0052(6) 0.0035(6) -0.0057(5)
N1 0.0145(7) 0.0184(8) 0.0147(7) -0.0019(6) 0.0003(6) -0.0003(6)
N3 0.0147(7) 0.0132(7) 0.0159(7) -0.0019(6) -0.0013(6) -0.0030(6)
N2 0.0157(7) 0.0120(7) 0.0215(8) -0.0039(6) -0.0033(6) -0.0008(6)
N4 0.0250(9) 0.0268(9) 0.0161(8) -0.0087(7) -0.0049(7) 0.0070(7)
C12 0.0100(8) 0.0094(8) 0.0140(8) -0.0016(6) -0.0025(6) -0.0010(6)
C30 0.0159(8) 0.0133(8) 0.0078(8) -0.0036(6) 0.0002(6) -0.0014(7)
C13 0.0094(8) 0.0142(8) 0.0140(8) -0.0029(7) -0.0024(6) -0.0005(6)
C27 0.0100(8) 0.0141(8) 0.0158(9) -0.0038(7) -0.0026(7) 0.0010(6)
C4 0.0165(8) 0.0121(8) 0.0072(8) -0.0028(6) 0.0004(6) -0.0027(7)
C3 0.0114(8) 0.0122(8) 0.0081(8) -0.0021(6) 0.0003(6) -0.0003(6)
C29 0.0166(9) 0.0177(9) 0.0118(8) -0.0057(7) 0.0001(7) -0.0035(7)
C2 0.0156(8) 0.0121(8) 0.0120(8) -0.0010(7) -0.0002(7) -0.0034(7)
C20 0.0151(8) 0.0165(9) 0.0148(9) -0.0056(7) -0.0017(7) -0.0017(7)
C31 0.0235(9) 0.0146(9) 0.0080(8) -0.0056(7) 0.0009(7) -0.0021(7)
C11 0.0146(8) 0.0143(8) 0.0134(8) -0.0025(7) -0.0001(7) -0.0004(7)
C5 0.0185(9) 0.0156(9) 0.0122(8) -0.0040(7) -0.0020(7) -0.0041(7)
C9 0.0185(9) 0.0153(9) 0.0076(8) -0.0034(7) 0.0008(7) -0.0008(7)
C19 0.0166(9) 0.0166(9) 0.0128(8) -0.0004(7) 0.0002(7) -0.0048(7)
C1 0.0135(8) 0.0191(9) 0.0169(9) -0.0020(7) -0.0004(7) -0.0054(7)
C22 0.0094(8) 0.0141(8) 0.0142(8) -0.0029(7) -0.0020(6) 0.0009(6)
C18 0.0098(8) 0.0136(8) 0.0177(9) -0.0013(7) -0.0035(7) 0.0010(6)
C21 0.0113(8) 0.0096(8) 0.0180(9) -0.0028(7) -0.0031(7) -0.0015(6)
C10 0.0189(9) 0.0155(9) 0.0188(9) -0.0087(7) -0.0018(7) 0.0002(7)
C6 0.0279(10) 0.0162(9) 0.0154(9) -0.0061(7) -0.0004(8) -0.0092(8)
C32 0.0283(10) 0.0176(9) 0.0169(9) -0.0071(7) 0.0012(8) -0.0084(8)
C28 0.0158(9) 0.0321(11) 0.0162(9) -0.0096(8) -0.0017(7) -0.0009(8)
C26 0.0179(9) 0.0161(9) 0.0225(10) -0.0088(8) -0.0035(7) 0.0005(7)
C7 0.0369(11) 0.0109(8) 0.0132(9) -0.0045(7) 0.0011(8) -0.0026(8)
C23 0.0177(9) 0.0167(9) 0.0177(9) -0.0005(7) 0.0004(7) -0.0020(7)
C17 0.0169(9) 0.0160(9) 0.0208(10) 0.0032(7) -0.0032(7) -0.0048(7)
C8 0.0249(10) 0.0148(9) 0.0114(8) -0.0042(7) 0.0000(7) 0.0032(7)
C36 0.0303(10) 0.0182(9) 0.0103(8) -0.0060(7) -0.0005(7) 0.0029(8)
C14 0.0164(9) 0.0200(9) 0.0164(9) -0.0070(7) -0.0020(7) -0.0021(7)
C25 0.0225(10) 0.0266(10) 0.0206(10) -0.0128(8) -0.0016(8) 0.0034(8)
C24 0.0223(10) 0.0280(10) 0.0139(9) -0.0040(8) 0.0017(7) -0.0001(8)
C16 0.0197(9) 0.0304(11) 0.0156(9) 0.0032(8) -0.0014(7) -0.0067(8)
C15 0.0209(10) 0.0351(11) 0.0141(9) -0.0082(8) -0.0015(7) -0.0040(8)
C33 0.0467(13) 0.0207(10) 0.0216(10) -0.0092(8) 0.0022(9) -0.0152(9)
C35 0.0482(13) 0.0187(10) 0.0197(10) -0.0080(8) -0.0055(9) 0.0084(9)
C34 0.0649(16) 0.0123(9) 0.0211(10) -0.0071(8) -0.0014(10) -0.0049(10)

loop_
_atom_type_symbol
_atom_type_description
_atom_type_scat_dispersion_real
_atom_type_scat_dispersion_imag
_atom_type_scat_source
C C 0.0033 0.0016 'International Tables Vol C Tables 4.2.6.8 and 6.1.1.4'
H H 0.0000 0.0000 'International Tables Vol C Tables 4.2.6.8 and 6.1.1.4'
N N 0.0061 0.0033 'International Tables Vol C Tables 4.2.6.8 and 6.1.1.4'
O O 0.0106 0.0060 'International Tables Vol C Tables 4.2.6.8 and 6.1.1.4'
S S 0.1246 0.1234 'International Tables Vol C Tables 4.2.6.8 and 6.1.1.4'

loop_
_geom_angle_atom_site_label_1
_geom_angle_atom_site_label_2
_geom_angle_atom_site_label_3
_geom_angle
O1 S1 O2 118.34(8)
O1 S1 C12 109.39(8)
O1 S1 C3 108.87(8)
O2 S1 C12 107.90(8)
O2 S1 C3 106.98(8)
C3 S1 C12 104.47(8)
O4 S2 C30 107.53(8)
O4 S2 C21 107.67(8)
O3 S2 O4 118.73(8)
O3 S2 C30 108.04(8)
O3 S2 C21 109.00(8)
C30 S2 C21 105.04(8)
C1 N1 C9 117.43(15)
C19 N3 C27 118.26(15)
C10 N2 C18 117.95(15)
C28 N4 C36 117.56(16)
C13 C12 S1 122.83(13)
C11 C12 S1 116.34(13)
C11 C12 C13 120.83(16)
C29 C30 S2 120.35(13)
C29 C30 C31 120.45(16)
C31 C30 S2 119.10(13)
C12 C13 C18 115.46(15)
C14 C13 C12 125.95(16)
C14 C13 C18 118.58(16)
N3 C27 C22 123.48(16)
N3 C27 C26 116.82(16)
C26 C27 C22 119.70(16)
C5 C4 C3 125.35(16)
C5 C4 C9 119.00(16)
C9 C4 C3 115.64(15)
C4 C3 S1 119.06(12)
C2 C3 S1 120.19(13)
C2 C3 C4 120.57(16)
C30 C29 H29 120.8
C30 C29 C28 118.48(17)
C28 C29 H29 120.8
C3 C2 H2 120.7
C3 C2 C1 118.58(16)
C1 C2 H2 120.7
C19 C20 H20 120.7
C21 C20 H20 120.7
C21 C20 C19 118.57(16)
C32 C31 C30 125.19(17)
C32 C31 C36 119.06(17)
C36 C31 C30 115.74(16)
C12 C11 H11 120.8
C12 C11 C10 118.38(16)
C10 C11 H11 120.8
C4 C5 H5 119.9
C6 C5 C4 120.14(17)
C6 C5 H5 119.9
N1 C9 C4 123.48(16)
N1 C9 C8 117.28(16)
C8 C9 C4 119.24(16)
N3 C19 C20 123.55(16)
N3 C19 H19 118.2
C20 C19 H19 118.2
N1 C1 C2 124.30(16)
N1 C1 H1 117.9
C2 C1 H1 117.9
C27 C22 C21 115.29(15)
C23 C22 C27 118.31(16)
C23 C22 C21 126.40(16)
N2 C18 C13 123.29(16)
N2 C18 C17 117.43(16)
C17 C18 C13 119.28(17)
C20 C21 S2 116.55(14)
C20 C21 C22 120.81(16)
C22 C21 S2 122.62(13)
N2 C10 C11 124.02(17)
N2 C10 H10 118.0
C11 C10 H10 118.0
C5 C6 H6 119.8
C5 C6 C7 120.48(17)
C7 C6 H6 119.8
C31 C32 H32 120.0
C33 C32 C31 119.99(19)
C33 C32 H32 120.0
N4 C28 C29 124.27(18)
N4 C28 H28 117.9
C29 C28 H28 117.9
C27 C26 H26 119.8
C25 C26 C27 120.49(17)
C25 C26 H26 119.8
C6 C7 H7 119.5
C8 C7 C6 120.95(17)
C8 C7 H7 119.5
C22 C23 H23 119.9
C24 C23 C22 120.19(17)
C24 C23 H23 119.9
C18 C17 H17 119.7
C16 C17 C18 120.56(18)
C16 C17 H17 119.7
C9 C8 H8 119.9
C7 C8 C9 120.18(17)
C7 C8 H8 119.9
N4 C36 C31 123.49(17)
N4 C36 C35 117.41(18)
C35 C36 C31 119.09(19)
C13 C14 H14 119.8
C15 C14 C13 120.35(18)
C15 C14 H14 119.8
C26 C25 H25 120.0
C26 C25 C24 119.99(18)
C24 C25 H25 120.0
C23 C24 C25 121.30(18)
C23 C24 H24 119.4
C25 C24 H24 119.4
C17 C16 H16 119.9
C17 C16 C15 120.21(18)
C15 C16 H16 119.9
C14 C15 C16 120.97(18)
C14 C15 H15 119.5
C16 C15 H15 119.5
C32 C33 H33 119.6
C32 C33 C34 120.8(2)
C34 C33 H33 119.6
C36 C35 H35 119.8
C34 C35 C36 120.4(2)
C34 C35 H35 119.8
C33 C34 H34 119.7
C35 C34 C33 120.66(19)
C35 C34 H34 119.7

loop_
_geom_bond_atom_site_label_1
_geom_bond_atom_site_label_2
_geom_bond_distance
S1 O1 1.4383(13)
S1 O2 1.4404(13)
S1 C12 1.7874(17)
S1 C3 1.7802(17)
S2 O4 1.4377(14)
S2 O3 1.4378(14)
S2 C30 1.7781(17)
S2 C21 1.7834(17)
N1 C9 1.375(2)
N1 C1 1.312(2)
N3 C27 1.367(2)
N3 C19 1.312(2)
N2 C18 1.370(2)
N2 C10 1.313(2)
N4 C28 1.312(3)
N4 C36 1.371(3)
C12 C13 1.427(2)
C12 C11 1.368(2)
C30 C29 1.364(2)
C30 C31 1.431(2)
C13 C18 1.429(2)
C13 C14 1.418(2)
C27 C22 1.426(2)
C27 C26 1.414(3)
C4 C3 1.428(2)
C4 C5 1.421(2)
C4 C9 1.427(2)
C3 C2 1.365(2)
C29 H29 0.9500
C29 C28 1.414(3)
C2 H2 0.9500
C2 C1 1.412(2)
C20 H20 0.9500
C20 C19 1.413(3)
C20 C21 1.368(2)
C31 C32 1.421(3)
C31 C36 1.423(3)
C11 H11 0.9500
C11 C10 1.411(2)
C5 H5 0.9500
C5 C6 1.373(3)
C9 C8 1.415(2)
C19 H19 0.9500
C1 H1 0.9500
C22 C21 1.428(2)
C22 C23 1.422(2)
C18 C17 1.416(3)
C10 H10 0.9500
C6 H6 0.9500
C6 C7 1.408(3)
C32 H32 0.9500
C32 C33 1.372(3)
C28 H28 0.9500
C26 H26 0.9500
C26 C25 1.365(3)
C7 H7 0.9500
C7 C8 1.367(3)
C23 H23 0.9500
C23 C24 1.367(3)
C17 H17 0.9500
C17 C16 1.364(3)
C8 H8 0.9500
C36 C35 1.418(3)
C14 H14 0.9500
C14 C15 1.367(3)
C25 H25 0.9500
C25 C24 1.409(3)
C24 H24 0.9500
C16 H16 0.9500
C16 C15 1.410(3)
C15 H15 0.9500
C33 H33 0.9500
C33 C34 1.405(3)
C35 H35 0.9500
C35 C34 1.366(3)
C34 H34 0.9500
